data_4114384
loop_
_publ_author_name
'Leanne Beer'
'James F. Britten'
'Jaclyn L. Brusso'
'A. Wallace Cordes'
'Robert C. Haddon'
'Mikhail E. Itkis'
'Douglas S. MacGregor'
'Richard T. Oakley'
'Robert W. Reed'
'Craig M. Robertson'

_publ_section_title
;
 Prototypal Dithiazolodithiazolyl Radicals: Synthesis, Structures, and
 Transport Properties
;
_journal_name_full 'Journal of the American Chemical Society'
_journal_page_first 14394
_journal_page_last 14403
_journal_paper_doi 10.1021/ja0371350
_journal_volume 125
_journal_year 2003
_chemical_formula_sum 'C7 H6 N3 S4'
_chemical_formula_weight 260.39
_chemical_name_common HBPEt
_chemical_name_systematic
; 
 4-Ethyl-4H-bis[1,2,3]dithiazolo[4,5-b:5',4'-e]pyridin-yl 
;
_space_group_IT_number 14
_symmetry_cell_setting monoclinic
_symmetry_space_group_name_Hall '-P 2ybc'
_symmetry_space_group_name_H-M 'P 1 21/c 1'
_atom_sites_solution_hydrogens refall
_atom_sites_solution_primary direct
_atom_sites_solution_secondary difmap
_audit_creation_method SHELXL-97
_cell_angle_alpha 90.00
_cell_angle_beta 98.129(6)
_cell_angle_gamma 90.00
_cell_formula_units_Z 4
_cell_length_a 4.9128(18)
_cell_length_b 14.764(5)
_cell_length_c 13.671(5)
_cell_measurement_reflns_used 8792
_cell_measurement_temperature 293(2)
_cell_measurement_theta_max 27.5
_cell_volume 981.6(6)
_computing_cell_refinement SAINT(Bruker)
_computing_data_collection SMART(Bruker)
_computing_data_reduction SAINT(Bruker)
_computing_molecular_graphics 'ORTEP3, v1.05, L.J.Farrugia, UnivGlasgow'
_computing_publication_material 'SHELXL-97 (Sheldric, 1997)'
_computing_structure_refinement 'SHELXL-97 (Sheldrick, 1997)'
_computing_structure_solution 'SHELXS-97 (Sheldrick, 1990)'
_diffrn_ambient_temperature 293(2)
_diffrn_measured_fraction_theta_full 0.993
_diffrn_measured_fraction_theta_max 0.993
_diffrn_measurement_device_type CCD
_diffrn_measurement_method 'phi and omega scans'
_diffrn_radiation_monochromator graphite
_diffrn_radiation_source 'rotation anode'
_diffrn_radiation_type MoK\a
_diffrn_radiation_wavelength 0.71073
_diffrn_reflns_av_R_equivalents 0.0381
_diffrn_reflns_av_sigmaI/netI 0.0420
_diffrn_reflns_limit_h_max 6
_diffrn_reflns_limit_h_min -6
_diffrn_reflns_limit_k_max 19
_diffrn_reflns_limit_k_min -18
_diffrn_reflns_limit_l_max 17
_diffrn_reflns_limit_l_min -17
_diffrn_reflns_number 8793
_diffrn_reflns_theta_full 27.53
_diffrn_reflns_theta_max 27.53
_diffrn_reflns_theta_min 2.04
_exptl_absorpt_coefficient_mu 0.925
_exptl_absorpt_correction_T_max 0.98
_exptl_absorpt_correction_T_min 0.841
_exptl_absorpt_correction_type empirical
_exptl_absorpt_process_details 'SADABS (George Sheldrick)'
_exptl_crystal_colour black
_exptl_crystal_density_diffrn 1.762
_exptl_crystal_description needle
_exptl_crystal_F_000 532
_exptl_crystal_size_max .38
_exptl_crystal_size_mid .08
_exptl_crystal_size_min .02
_refine_diff_density_max 0.276
_refine_diff_density_min -0.297
_refine_diff_density_rms 0.057
_refine_ls_extinction_coef none
_refine_ls_extinction_expression Fc^*^=kFc[1+0.001xFc^2^\l^3^/sin(2\q)]^-1/4^
_refine_ls_extinction_method SHELXL
_refine_ls_goodness_of_fit_ref 1.018
_refine_ls_hydrogen_treatment difmap
_refine_ls_matrix_type full
_refine_ls_number_parameters 152
_refine_ls_number_reflns 2246
_refine_ls_number_restraints 0
_refine_ls_restrained_S_all 1.018
_refine_ls_R_factor_all 0.0628
_refine_ls_R_factor_gt 0.0370
_refine_ls_shift/su_max 0.001
_refine_ls_shift/su_mean 0.000
_refine_ls_structure_factor_coef Fsqd
_refine_ls_weighting_details 'calc w=1/[\s^2^(Fo^2^)+(0.0490P)^2^+0.0489P] where P=(Fo^2^+2Fc^2^)/3'
_refine_ls_weighting_scheme calc
_refine_ls_wR_factor_gt 0.0851
_refine_ls_wR_factor_ref 0.0935
_reflns_number_gt 1614
_reflns_number_total 2246
_reflns_threshold_expression >2sigma(I)
_cod_data_source_file ja0371350si20031009_014743.cif
_cod_data_source_block jb629
_cod_database_code 4114384

loop_
_symmetry_equiv_pos_as_xyz
'x, y, z'
'-x, y+1/2, -z+1/2'
'-x, -y, -z'
'x, -y-1/2, z-1/2'

loop_
_atom_site_label
_atom_site_type_symbol
_atom_site_fract_x
_atom_site_fract_y
_atom_site_fract_z
_atom_site_U_iso_or_equiv
_atom_site_adp_type
_atom_site_occupancy
_atom_site_symmetry_multiplicity
_atom_site_calc_flag
C1 C -0.1206(5) 0.75468(15) 0.17437(14) 0.0317(5) Uani 1 1 d
C2 C -0.0195(5) 0.73093(15) 0.27445(14) 0.0334(5) Uani 1 1 d
C3 C -0.1128(5) 0.77546(16) 0.35276(15) 0.0385(6) Uani 1 1 d
C4 C -0.3080(5) 0.84198(16) 0.33269(15) 0.0360(6) Uani 1 1 d
C5 C -0.4149(5) 0.86699(15) 0.23339(15) 0.0342(5) Uani 1 1 d
C6 C -0.4206(5) 0.84680(18) 0.05406(16) 0.0358(6) Uani 1 1 d
C7 C -0.2372(6) 0.9158(2) 0.0156(2) 0.0448(6) Uani 1 1 d
N1 N -0.0284(4) 0.71590(13) 0.10022(12) 0.0401(5) Uani 1 1 d
N2 N -0.3189(4) 0.82072(13) 0.15713(12) 0.0341(4) Uani 1 1 d
N3 N -0.5965(5) 0.93103(14) 0.21367(15) 0.0454(5) Uani 1 1 d
S1 S 0.21012(15) 0.63689(4) 0.13112(4) 0.0447(2) Uani 1 1 d
S2 S 0.21729(15) 0.64295(5) 0.28457(4) 0.0470(2) Uani 1 1 d
S3 S -0.69806(15) 0.97931(5) 0.31158(5) 0.0522(2) Uani 1 1 d
S4 S -0.45304(17) 0.90314(5) 0.42090(5) 0.0529(2) Uani 1 1 d
H3 H -0.032(4) 0.7622(14) 0.4208(15) 0.030(6) Uiso 1 1 d
H6A H -0.429(4) 0.7935(16) 0.0174(15) 0.031(6) Uiso 1 1 d
H6B H -0.600(5) 0.8665(14) 0.0515(16) 0.031(6) Uiso 1 1 d
H7A H -0.215(6) 0.9656(18) 0.059(2) 0.058(8) Uiso 1 1 d
H7B H -0.300(5) 0.9314(16) -0.048(2) 0.052(8) Uiso 1 1 d
H7C H -0.058(6) 0.8976(17) 0.0154(19) 0.050(8) Uiso 1 1 d

loop_
_atom_site_aniso_label
_atom_site_aniso_U_11
_atom_site_aniso_U_22
_atom_site_aniso_U_33
_atom_site_aniso_U_23
_atom_site_aniso_U_13
_atom_site_aniso_U_12
C1 0.0333(13) 0.0325(12) 0.0296(10) 0.0020(9) 0.0051(9) -0.0030(10)
C2 0.0373(14) 0.0313(13) 0.0315(10) 0.0023(9) 0.0043(10) -0.0014(10)
C3 0.0508(16) 0.0373(14) 0.0272(10) 0.0009(9) 0.0047(10) -0.0038(12)
C4 0.0454(15) 0.0329(13) 0.0318(10) -0.0025(9) 0.0130(10) -0.0048(11)
C5 0.0361(14) 0.0304(12) 0.0375(11) -0.0019(9) 0.0096(10) -0.0041(10)
C6 0.0315(15) 0.0429(15) 0.0313(10) 0.0034(10) -0.0018(10) 0.0040(11)
C7 0.0431(18) 0.0477(17) 0.0432(13) 0.0121(13) 0.0048(13) 0.0043(13)
N1 0.0499(13) 0.0419(12) 0.0300(8) 0.0018(8) 0.0106(9) 0.0061(10)
N2 0.0377(12) 0.0356(11) 0.0290(8) 0.0018(8) 0.0050(8) 0.0033(9)
N3 0.0469(14) 0.0419(13) 0.0485(11) -0.0007(10) 0.0102(10) 0.0055(10)
S1 0.0530(4) 0.0410(4) 0.0429(3) 0.0024(3) 0.0167(3) 0.0075(3)
S2 0.0540(5) 0.0471(4) 0.0386(3) 0.0054(3) 0.0025(3) 0.0143(3)
S3 0.0560(5) 0.0396(4) 0.0654(4) -0.0048(3) 0.0236(4) 0.0044(3)
S4 0.0759(6) 0.0449(4) 0.0428(3) -0.0058(3) 0.0252(3) 0.0026(4)

loop_
_atom_type_symbol
_atom_type_description
_atom_type_scat_dispersion_real
_atom_type_scat_dispersion_imag
_atom_type_scat_source
C C 0.0033 0.0016 'International Tables Vol C Tables 4.2.6.8 and 6.1.1.4'
H H 0.0000 0.0000 'International Tables Vol C Tables 4.2.6.8 and 6.1.1.4'
N N 0.0061 0.0033 'International Tables Vol C Tables 4.2.6.8 and 6.1.1.4'
S S 0.1246 0.1234 'International Tables Vol C Tables 4.2.6.8 and 6.1.1.4'

loop_
_geom_angle_atom_site_label_1
_geom_angle_atom_site_label_2
_geom_angle_atom_site_label_3
_geom_angle
N1 C1 N2 119.68(18)
N1 C1 C2 121.7(2)
N2 C1 C2 118.63(19)
C3 C2 C1 120.9(2)
C3 C2 S2 125.69(17)
C1 C2 S2 113.41(16)
C4 C3 C2 118.8(2)
C3 C4 C5 121.7(2)
C3 C4 S4 125.19(17)
C5 C4 S4 113.09(19)
N3 C5 N2 119.9(2)
N3 C5 C4 122.1(2)
N2 C5 C4 117.9(2)
N2 C6 C7 111.8(2)
C1 N1 S1 114.90(15)
C1 N2 C5 121.98(17)
C1 N2 C6 118.94(18)
C5 N2 C6 119.0(2)
C5 N3 S3 114.94(17)
N1 S1 S2 97.80(7)
C2 S2 S1 92.06(7)
N3 S3 S4 97.84(9)
C4 S4 S3 91.97(9)

loop_
_geom_bond_atom_site_label_1
_geom_bond_atom_site_label_2
_geom_bond_distance
C1 N1 1.300(3)
C1 N2 1.375(3)
C1 C2 1.432(3)
C2 C3 1.388(3)
C2 S2 1.736(2)
C3 C4 1.373(3)
C4 C5 1.433(3)
C4 S4 1.738(2)
C5 N3 1.301(3)
C5 N2 1.384(3)
C6 N2 1.478(3)
C6 C7 1.503(4)
N1 S1 1.665(2)
N3 S3 1.655(2)
S1 S2 2.0951(11)
S3 S4 2.1068(11)
